data_2300234
loop_
_publ_author_name
'Stone, Kevin H.'
'Lapidus, Saul H.'
'Stephens, Peter W.'

_publ_section_title
;
 Implementation and use of robust refinement in powder diffraction in
 the presence of impurities
;
_journal_coeditor_code DB5058
_journal_issue 3
_journal_name_full 'Journal of Applied Crystallography'
_journal_page_first 385
_journal_page_last 391
_journal_paper_doi 10.1107/S0021889809008450
_journal_volume 42
_journal_year 2009
_chemical_formula_moiety 'C8 H9 N O2'
_chemical_formula_structural 'C8 H9 N O2'
_chemical_formula_sum 'C8 H9 N O2'
_chemical_formula_weight 151.16
_chemical_name_common acetaminophen
_space_group_crystal_system monoclinic
_space_group_IT_number 14
_space_group_name_Hall '-P 2yab'
_space_group_name_H-M_alt 'P 1 21/a 1'
_cell_angle_alpha 90
_cell_angle_beta 115.703(2)
_cell_angle_gamma 90
_cell_formula_units_Z 4
_cell_length_a 12.8871(4)
_cell_length_b 9.3824(3)
_cell_length_c 7.1018(3)
_cell_volume 773.73(5)
_diffrn_radiation_monochromator 'double Si(111)'
_diffrn_radiation_wavelength 0.698291
_cod_data_source_file db5058.cif
_cod_data_source_block Acet_79%_Single_Rietveld
_cod_depositor_comments
;
 Updating space group information.

 2018-07-31

The following automatic conversions were performed:
'_space_group_crystal_system' value 'Monoclinic' changed to 'monoclinic'
according to '/home/saulius/struct/CIF-dictionaries/cif_core.dic'
dictionary named 'cif_core.dic' version 2.4.1 from 2010-06-29.

Automatic conversion script
Id: cif_fix_enum 1527 2010-12-29 10:47:43Z saulius 
;
_cod_database_code 2300234

loop_
_space_group_symop_id
_space_group_symop_operation_xyz
1 x,y,z
2 -x+1/2,y+1/2,-z
3 -x,-y,-z
4 x+1/2,-y+1/2,z

loop_
_atom_site_type_symbol
_atom_site_label
_atom_site_fract_x
_atom_site_fract_y
_atom_site_fract_z
_atom_site_occupancy
C C1a 0.43687 0.351708 -0.1579273 1
C C2a 0.51264 0.353893 -0.2501877 1
C C3a 0.60842 0.264654 -0.1758042 1
C C4a 0.62843 0.17323 -0.009160239 1
C C5a 0.55266 0.171044 0.08310022 1
C C6a 0.45688 0.260284 0.008716701 1
C C7a 0.28612 0.503974 -0.3939259 1
C C8a 0.17638 0.592342 -0.4336831 1
N N1a 0.34279 0.438922 -0.2069784 1
O O1a 0.72228 0.080056 0.0577562 1
O O2a 0.30824 0.500826 -0.5464876 1
H H1a 0.79196 0.128416 0.1651872 1
H H2a 0.49826 0.419563 -0.3698884 1
H H3a 0.66285 0.266223 -0.2420751 1
H H5a 0.56704 0.105374 0.2028009 1
H H6a 0.40245 0.258714 0.07498753 1
H H8a 0.15323 0.649207 -0.5648207 1
H H8b 0.11445 0.527223 -0.4357969 1
H H8c 0.19076 0.651894 -0.307978 1
H H9a 0.31399 0.448121 -0.09750285 1
